data_7002009
loop_
_publ_author_name
'Zamora, Matthew T.'
'Ferguson, Michael J.'
'McDonald, Robert'
'Cowie, Martin'

_publ_section_title
;
 Carbene-anchored/pendent-imidazolium species as precursors to
 di-N-heterocyclic carbene-bridged mixed-metal complexes
;
_journal_issue 35
_journal_name_full 'Dalton Transactions'
_journal_page_first 7269
_journal_paper_doi 10.1039/b906884h
_journal_year 2009
_chemical_formula_moiety 'C31 H47 I N4 P2 Pd, 1.5(C2 H3 N), 2(I)'
_chemical_formula_sum 'C34 H51.5 I3 N5.5 P2 Pd'
_chemical_formula_weight 1086.35
_chemical_name_systematic
;
?
;
_space_group_IT_number 14
_symmetry_cell_setting monoclinic
_symmetry_space_group_name_Hall '-P 2ybc'
_symmetry_space_group_name_H-M 'P 1 21/c 1'
_atom_sites_solution_hydrogens geom
_atom_sites_solution_primary direct
_atom_sites_solution_secondary difmap
_audit_creation_method SHELXL-97
_cell_angle_alpha 90.00
_cell_angle_beta 96.159(2)
_cell_angle_gamma 90.00
_cell_formula_units_Z 4
_cell_length_a 15.060(2)
_cell_length_b 13.1140(17)
_cell_length_c 22.022(3)
_cell_measurement_reflns_used 9089
_cell_measurement_temperature 173(2)
_cell_measurement_theta_max 28.39
_cell_measurement_theta_min 2.32
_cell_volume 4324.2(10)
_computing_cell_refinement 'Bruker SAINT'
_computing_data_collection 'Bruker APEX2'
_computing_data_reduction 'Bruker SAINT'
_computing_molecular_graphics 'Bruker SHELXTL'
_computing_publication_material 'Bruker SHELXTL'
_computing_structure_refinement 'SHELXL-97 (Sheldrick, 2008)'
_computing_structure_solution 'SHELXS-97 (Sheldrick, 2008)'
_diffrn_ambient_temperature 173(2)
_diffrn_measured_fraction_theta_full 0.998
_diffrn_measured_fraction_theta_max 0.998
_diffrn_measurement_device_type 'Bruker APEX-II CCD'
_diffrn_measurement_method '\w scans'
_diffrn_radiation_monochromator graphite
_diffrn_radiation_source 'fine-focus sealed tube'
_diffrn_radiation_type MoK\a
_diffrn_radiation_wavelength 0.71073
_diffrn_reflns_av_R_equivalents 0.0309
_diffrn_reflns_av_sigmaI/netI 0.0282
_diffrn_reflns_limit_h_max 19
_diffrn_reflns_limit_h_min -19
_diffrn_reflns_limit_k_max 16
_diffrn_reflns_limit_k_min -17
_diffrn_reflns_limit_l_max 28
_diffrn_reflns_limit_l_min -28
_diffrn_reflns_number 36366
_diffrn_reflns_theta_full 27.50
_diffrn_reflns_theta_max 27.50
_diffrn_reflns_theta_min 1.36
_exptl_absorpt_coefficient_mu 2.673
_exptl_absorpt_correction_T_max 0.5437
_exptl_absorpt_correction_T_min 0.3564
_exptl_absorpt_correction_type multi-scan
_exptl_absorpt_process_details 'SADABS (Sheldrick, 2008)'
_exptl_crystal_colour colourless
_exptl_crystal_density_diffrn 1.669
_exptl_crystal_density_method 'not measured'
_exptl_crystal_description fragment
_exptl_crystal_F_000 2116
_exptl_crystal_size_max 0.45
_exptl_crystal_size_mid 0.27
_exptl_crystal_size_min 0.23
_refine_diff_density_max 1.093
_refine_diff_density_min -0.924
_refine_diff_density_rms 0.094
_refine_ls_extinction_method none
_refine_ls_goodness_of_fit_ref 1.030
_refine_ls_hydrogen_treatment constr
_refine_ls_matrix_type full
_refine_ls_number_parameters 426
_refine_ls_number_reflns 9905
_refine_ls_number_restraints 3
_refine_ls_restrained_S_all 1.030
_refine_ls_R_factor_all 0.0283
_refine_ls_R_factor_gt 0.0241
_refine_ls_shift/su_max 0.037
_refine_ls_shift/su_mean 0.001
_refine_ls_structure_factor_coef Fsqd
_refine_ls_weighting_details 'calc w=1/[\s^2^(Fo^2^)+(0.0281P)^2^+2.5400P] where P=(Fo^2^+2Fc^2^)/3'
_refine_ls_weighting_scheme calc
_refine_ls_wR_factor_gt 0.0572
_refine_ls_wR_factor_ref 0.0595
_reflns_number_gt 8875
_reflns_number_total 9905
_reflns_threshold_expression >2sigma(I)
_cod_data_source_file b906884h.txt
_cod_data_source_block 13b
_cod_depositor_comments
;
The following automatic conversions were performed:
'_symmetry_cell_setting' value 'Monoclinic' changed to 'monoclinic'
according to '/home/saulius/struct/CIF-dictionaries/cif_core.dic'
dictionary named 'cif_core.dic' version 2.4.1 from 2010-06-29.

Automatic conversion script
Id: cif_fix_enum 1527 2010-12-29 10:47:43Z saulius 
;
_cod_original_cell_volume 4324.4(10)
_cod_original_sg_symbol_H-M 'P 21/c'
_cod_original_formula_sum 'C34 H51.50 I3 N5.50 P2 Pd'
_cod_database_code 7002009

loop_
_symmetry_equiv_pos_as_xyz
'x, y, z'
'-x, y+1/2, -z+1/2'
'-x, -y, -z'
'x, -y-1/2, z-1/2'

loop_
_atom_site_label
_atom_site_type_symbol
_atom_site_fract_x
_atom_site_fract_y
_atom_site_fract_z
_atom_site_U_iso_or_equiv
_atom_site_adp_type
_atom_site_occupancy
_atom_site_symmetry_multiplicity
_atom_site_calc_flag
_atom_site_refinement_flags
_atom_site_disorder_assembly
_atom_site_disorder_group
I1 I 0.406332(10) 0.451846(12) 0.314654(7) 0.02819(4) Uani 1 1 d . . .
I2 I -0.084995(11) 0.323306(13) 0.353326(7) 0.03046(5) Uani 1 1 d . . .
I3 I 0.329487(13) 0.269998(15) 0.504550(8) 0.04085(5) Uani 1 1 d . . .
Pd Pd 0.296870(11) 0.302282(13) 0.274416(7) 0.02020(4) Uani 1 1 d . . .
P1 P 0.19230(4) 0.18037(5) 0.24745(3) 0.02534(12) Uani 1 1 d . . .
P2 P 0.41796(4) 0.19174(5) 0.28791(3) 0.02840(13) Uani 1 1 d . . .
N11 N 0.17480(13) 0.48164(15) 0.22151(8) 0.0245(4) Uani 1 1 d . . .
N12 N 0.15708(12) 0.44265(14) 0.31402(8) 0.0227(4) Uani 1 1 d . . .
N13 N 0.17742(13) 0.45708(15) 0.42270(8) 0.0242(4) Uani 1 1 d . . .
N14 N 0.24879(13) 0.55297(16) 0.49124(9) 0.0264(4) Uani 1 1 d . . .
C1A C 0.2705(2) 0.5794(2) 0.15993(13) 0.0410(6) Uani 1 1 d . . .
H1AA H 0.3230 0.5646 0.1888 0.049 Uiso 1 1 calc R . .
H1AB H 0.2414 0.6416 0.1726 0.049 Uiso 1 1 calc R . .
H1AC H 0.2891 0.5893 0.1190 0.049 Uiso 1 1 calc R . .
C1B C 0.1235(2) 0.5111(2) 0.11368(12) 0.0435(7) Uani 1 1 d . . .
H1BA H 0.0952 0.5749 0.1245 0.052 Uiso 1 1 calc R . .
H1BB H 0.0810 0.4547 0.1152 0.052 Uiso 1 1 calc R . .
H1BC H 0.1415 0.5166 0.0723 0.052 Uiso 1 1 calc R . .
C1C C 0.2497(2) 0.3928(2) 0.14119(13) 0.0476(8) Uani 1 1 d . . .
H1CA H 0.3028 0.3798 0.1699 0.057 Uiso 1 1 calc R . .
H1CB H 0.2672 0.3993 0.0998 0.057 Uiso 1 1 calc R . .
H1CC H 0.2076 0.3361 0.1425 0.057 Uiso 1 1 calc R . .
C1D C 0.3330(2) 0.5661(2) 0.59162(12) 0.0405(6) Uani 1 1 d . . .
H1DA H 0.2779 0.5764 0.6108 0.049 Uiso 1 1 calc R . .
H1DB H 0.3827 0.5999 0.6161 0.049 Uiso 1 1 calc R . .
H1DC H 0.3454 0.4929 0.5893 0.049 Uiso 1 1 calc R . .
C1E C 0.4068(2) 0.5976(3) 0.49660(15) 0.0493(8) Uani 1 1 d . . .
H1EA H 0.3984 0.6275 0.4556 0.059 Uiso 1 1 calc R . .
H1EB H 0.4202 0.5248 0.4935 0.059 Uiso 1 1 calc R . .
H1EC H 0.4566 0.6319 0.5208 0.059 Uiso 1 1 calc R . .
C1F C 0.2934(2) 0.7219(2) 0.52816(15) 0.0493(8) Uani 1 1 d . . .
H1FA H 0.2390 0.7278 0.5486 0.059 Uiso 1 1 calc R . .
H1FB H 0.2816 0.7469 0.4861 0.059 Uiso 1 1 calc R . .
H1FC H 0.3410 0.7627 0.5502 0.059 Uiso 1 1 calc R . .
C10 C 0.20541(18) 0.49092(19) 0.15879(11) 0.0305(5) Uani 1 1 d . . .
C11 C 0.20137(14) 0.41448(17) 0.26604(10) 0.0209(4) Uani 1 1 d . . .
C12 C 0.11658(18) 0.5532(2) 0.24225(11) 0.0323(5) Uani 1 1 d . . .
H12 H 0.0898 0.6090 0.2197 0.039 Uiso 1 1 calc R . .
C13 C 0.10541(17) 0.5282(2) 0.30017(11) 0.0315(5) Uani 1 1 d . . .
H13 H 0.0692 0.5627 0.3264 0.038 Uiso 1 1 calc R . .
C14 C 0.16171(16) 0.38789(18) 0.37154(10) 0.0242(5) Uani 1 1 d . . .
H14A H 0.1050 0.3508 0.3742 0.029 Uiso 1 1 calc R . .
H14B H 0.2106 0.3371 0.3733 0.029 Uiso 1 1 calc R . .
C15 C 0.25571(16) 0.50003(19) 0.44088(10) 0.0259(5) Uani 1 1 d . . .
H15 H 0.3083 0.4937 0.4209 0.031 Uiso 1 1 calc R . .
C16 C 0.11817(17) 0.4812(2) 0.46439(12) 0.0367(6) Uani 1 1 d . . .
H16 H 0.0576 0.4601 0.4630 0.044 Uiso 1 1 calc R . .
C17 C 0.16272(18) 0.5401(2) 0.50719(12) 0.0387(6) Uani 1 1 d . . .
H17 H 0.1396 0.5680 0.5421 0.046 Uiso 1 1 calc R . .
C18 C 0.32214(17) 0.6112(2) 0.52749(11) 0.0318(5) Uani 1 1 d . . .
C21 C 0.18320(16) 0.08398(19) 0.30599(11) 0.0291(5) Uani 1 1 d . . .
C22 C 0.21876(18) 0.1022(2) 0.36613(12) 0.0341(6) Uani 1 1 d . . .
H22 H 0.2502 0.1637 0.3762 0.041 Uiso 1 1 calc R . .
C23 C 0.2084(2) 0.0305(2) 0.41135(14) 0.0444(7) Uani 1 1 d . . .
H23 H 0.2320 0.0437 0.4523 0.053 Uiso 1 1 calc R . .
C24 C 0.1637(2) -0.0600(2) 0.39690(16) 0.0498(8) Uani 1 1 d . . .
H24 H 0.1572 -0.1093 0.4277 0.060 Uiso 1 1 calc R . .
C25 C 0.1289(2) -0.0779(2) 0.33758(16) 0.0490(7) Uani 1 1 d . . .
H25 H 0.0981 -0.1399 0.3277 0.059 Uiso 1 1 calc R . .
C26 C 0.13801(19) -0.0073(2) 0.29193(14) 0.0399(6) Uani 1 1 d . . .
H26 H 0.1136 -0.0209 0.2512 0.048 Uiso 1 1 calc R . .
C27 C 0.07904(16) 0.2282(2) 0.23285(12) 0.0334(6) Uani 1 1 d . . .
H27A H 0.0383 0.1713 0.2216 0.040 Uiso 1 1 calc R . .
H27B H 0.0757 0.2776 0.1993 0.040 Uiso 1 1 calc R . .
H27C H 0.0619 0.2614 0.2697 0.040 Uiso 1 1 calc R . .
C28 C 0.2060(2) 0.1120(2) 0.17749(12) 0.0384(6) Uani 1 1 d . . .
H28A H 0.1582 0.0614 0.1698 0.046 Uiso 1 1 calc R . .
H28B H 0.2640 0.0774 0.1815 0.046 Uiso 1 1 calc R . .
H28C H 0.2032 0.1602 0.1433 0.046 Uiso 1 1 calc R . .
C31 C 0.50162(16) 0.23183(18) 0.23912(11) 0.0276(5) Uani 1 1 d . . .
C32 C 0.47666(18) 0.2373(2) 0.17639(12) 0.0359(6) Uani 1 1 d . . .
H32 H 0.4177 0.2192 0.1603 0.043 Uiso 1 1 calc R . .
C33 C 0.5374(2) 0.2691(2) 0.13756(13) 0.0447(7) Uani 1 1 d . . .
H33 H 0.5199 0.2733 0.0949 0.054 Uiso 1 1 calc R . .
C34 C 0.6238(2) 0.2950(2) 0.16061(15) 0.0474(7) Uani 1 1 d . . .
H34 H 0.6655 0.3166 0.1338 0.057 Uiso 1 1 calc R . .
C35 C 0.64903(19) 0.2894(2) 0.22243(15) 0.0418(7) Uani 1 1 d . . .
H35 H 0.7083 0.3067 0.2382 0.050 Uiso 1 1 calc R . .
C36 C 0.58795(17) 0.2586(2) 0.26190(12) 0.0323(5) Uani 1 1 d . . .
H36 H 0.6054 0.2558 0.3046 0.039 Uiso 1 1 calc R . .
C37 C 0.4055(2) 0.0563(2) 0.27133(17) 0.0489(8) Uani 1 1 d . . .
H37A H 0.4635 0.0225 0.2798 0.059 Uiso 1 1 calc R . .
H37B H 0.3832 0.0470 0.2282 0.059 Uiso 1 1 calc R . .
H37C H 0.3630 0.0265 0.2970 0.059 Uiso 1 1 calc R . .
C38 C 0.4716(2) 0.1908(3) 0.36554(13) 0.0453(7) Uani 1 1 d . . .
H38A H 0.5219 0.1431 0.3686 0.054 Uiso 1 1 calc R . .
H38B H 0.4284 0.1694 0.3933 0.054 Uiso 1 1 calc R . .
H38C H 0.4934 0.2594 0.3767 0.054 Uiso 1 1 calc R . .
N1S N -0.0087(3) 0.2038(4) 0.08411(18) 0.0915(13) Uani 1 1 d D . .
C1S C 0.0219(3) 0.2450(3) 0.04649(18) 0.0627(10) Uani 1 1 d D . .
C2S C 0.0621(3) 0.2985(3) -0.00189(17) 0.0698(11) Uani 1 1 d D . .
H2SA H 0.1253 0.2798 -0.0005 0.084 Uiso 1 1 calc R . .
H2SB H 0.0569 0.3723 0.0039 0.084 Uiso 1 1 calc R . .
H2SC H 0.0311 0.2793 -0.0416 0.084 Uiso 1 1 calc R . .
N2S N 0.6144(7) 0.0551(7) 0.4874(5) 0.120(4) Uani 0.50 1 d PD A -1
C3S C 0.5524(15) 0.0178(18) 0.5025(16) 0.114(10) Uani 0.50 1 d PD A -1
C4S C 0.4626(14) -0.024(2) 0.5052(14) 0.088(7) Uani 0.50 1 d PD A -1
H4SA H 0.4181 0.0299 0.4970 0.106 Uiso 0.50 1 calc PR A -1
H4SB H 0.4582 -0.0528 0.5459 0.106 Uiso 0.50 1 calc PR A -1
H4SC H 0.4515 -0.0782 0.4745 0.106 Uiso 0.50 1 calc PR A -1

loop_
_atom_site_aniso_label
_atom_site_aniso_U_11
_atom_site_aniso_U_22
_atom_site_aniso_U_33
_atom_site_aniso_U_23
_atom_site_aniso_U_13
_atom_site_aniso_U_12
I1 0.02102(8) 0.02913(9) 0.03497(9) -0.00723(6) 0.00553(6) -0.00601(6)
I2 0.02892(9) 0.03314(9) 0.02996(8) -0.00308(6) 0.00611(6) 0.00203(6)
I3 0.04552(11) 0.04245(11) 0.03344(9) 0.00447(7) -0.00107(8) 0.00272(8)
Pd 0.01682(8) 0.01921(9) 0.02497(8) -0.00365(6) 0.00404(6) -0.00008(6)
P1 0.0240(3) 0.0242(3) 0.0284(3) -0.0081(2) 0.0055(2) -0.0043(2)
P2 0.0231(3) 0.0262(3) 0.0371(3) 0.0008(3) 0.0087(3) 0.0053(2)
N11 0.0255(10) 0.0248(10) 0.0233(9) -0.0016(7) 0.0025(7) 0.0039(8)
N12 0.0197(9) 0.0259(10) 0.0222(9) -0.0028(7) 0.0013(7) 0.0030(7)
N13 0.0224(10) 0.0297(11) 0.0205(9) -0.0030(7) 0.0028(7) 0.0018(8)
N14 0.0240(10) 0.0321(11) 0.0234(9) -0.0033(8) 0.0038(8) -0.0003(8)
C1A 0.0402(16) 0.0446(16) 0.0392(14) 0.0065(12) 0.0081(12) -0.0057(13)
C1B 0.0525(18) 0.0498(18) 0.0265(12) -0.0008(12) -0.0033(12) 0.0000(14)
C1C 0.074(2) 0.0393(16) 0.0330(14) 0.0025(12) 0.0246(14) 0.0153(15)
C1D 0.0403(16) 0.0490(17) 0.0308(13) -0.0027(12) -0.0028(11) -0.0094(13)
C1E 0.0338(15) 0.066(2) 0.0502(17) -0.0186(15) 0.0117(13) -0.0197(14)
C1F 0.064(2) 0.0316(15) 0.0509(18) -0.0055(13) -0.0006(15) -0.0050(14)
C10 0.0421(15) 0.0279(13) 0.0227(11) 0.0000(9) 0.0082(10) 0.0006(11)
C11 0.0180(10) 0.0222(11) 0.0221(10) -0.0050(8) 0.0005(8) -0.0020(8)
C12 0.0345(14) 0.0329(14) 0.0292(12) 0.0007(10) 0.0021(10) 0.0143(11)
C13 0.0314(13) 0.0343(14) 0.0290(12) -0.0023(10) 0.0050(10) 0.0127(10)
C14 0.0264(12) 0.0260(12) 0.0203(10) -0.0021(9) 0.0025(9) 0.0013(9)
C15 0.0232(11) 0.0326(13) 0.0221(10) -0.0008(9) 0.0038(9) -0.0026(9)
C16 0.0226(12) 0.0541(17) 0.0347(13) -0.0144(12) 0.0085(10) 0.0024(11)
C17 0.0259(13) 0.0569(18) 0.0342(13) -0.0179(12) 0.0076(11) 0.0001(12)
C18 0.0320(13) 0.0348(14) 0.0285(12) -0.0064(10) 0.0028(10) -0.0100(11)
C21 0.0257(12) 0.0265(12) 0.0363(13) -0.0042(10) 0.0082(10) -0.0042(10)
C22 0.0325(13) 0.0318(14) 0.0386(13) -0.0037(11) 0.0067(11) -0.0050(11)
C23 0.0459(17) 0.0471(17) 0.0405(15) 0.0036(13) 0.0067(13) 0.0000(13)
C24 0.0469(18) 0.0443(18) 0.0600(19) 0.0164(15) 0.0143(15) -0.0006(14)
C25 0.0458(18) 0.0329(15) 0.068(2) 0.0057(14) 0.0062(15) -0.0117(13)
C26 0.0367(15) 0.0336(15) 0.0492(16) -0.0064(12) 0.0034(12) -0.0114(12)
C27 0.0217(12) 0.0391(15) 0.0386(13) -0.0099(11) -0.0009(10) -0.0080(10)
C28 0.0480(16) 0.0332(14) 0.0356(13) -0.0142(11) 0.0116(12) -0.0077(12)
C31 0.0228(11) 0.0249(12) 0.0361(12) -0.0025(10) 0.0081(10) 0.0062(9)
C32 0.0273(13) 0.0432(15) 0.0370(14) -0.0053(11) 0.0028(11) 0.0051(11)
C33 0.0483(18) 0.0531(19) 0.0345(14) -0.0014(13) 0.0127(13) 0.0059(14)
C34 0.0467(18) 0.0465(17) 0.0533(18) 0.0008(14) 0.0250(15) 0.0001(14)
C35 0.0260(13) 0.0395(16) 0.0609(18) -0.0043(13) 0.0090(13) -0.0025(11)
C36 0.0277(13) 0.0309(13) 0.0382(13) -0.0027(10) 0.0035(10) 0.0043(10)
C37 0.0415(17) 0.0260(14) 0.084(2) 0.0016(14) 0.0287(16) 0.0076(12)
C38 0.0381(16) 0.062(2) 0.0359(14) 0.0149(13) 0.0067(12) 0.0162(14)
N1S 0.102(3) 0.111(3) 0.060(2) -0.015(2) -0.002(2) -0.018(3)
C1S 0.065(2) 0.070(3) 0.049(2) -0.0259(19) -0.0108(18) -0.001(2)
C2S 0.072(3) 0.078(3) 0.055(2) -0.026(2) -0.0076(19) -0.007(2)
N2S 0.103(8) 0.075(6) 0.173(10) 0.065(6) -0.026(7) -0.017(5)
C3S 0.112(16) 0.040(8) 0.17(2) 0.033(10) -0.056(12) -0.002(8)
C4S 0.070(8) 0.087(14) 0.101(10) 0.050(8) -0.023(9) -0.004(8)

loop_
_atom_type_symbol
_atom_type_description
_atom_type_scat_dispersion_real
_atom_type_scat_dispersion_imag
_atom_type_scat_source
C C 0.0033 0.0016 'International Tables Vol C Tables 4.2.6.8 and 6.1.1.4'
H H 0.0000 0.0000 'International Tables Vol C Tables 4.2.6.8 and 6.1.1.4'
N N 0.0061 0.0033 'International Tables Vol C Tables 4.2.6.8 and 6.1.1.4'
P P 0.1023 0.0942 'International Tables Vol C Tables 4.2.6.8 and 6.1.1.4'
Pd Pd -0.9988 1.0072 'International Tables Vol C Tables 4.2.6.8 and 6.1.1.4'
I I -0.4742 1.8119 'International Tables Vol C Tables 4.2.6.8 and 6.1.1.4'

loop_
_geom_angle_atom_site_label_1
_geom_angle_atom_site_label_2
_geom_angle_atom_site_label_3
_geom_angle
_geom_angle_site_symmetry_1
_geom_angle_site_symmetry_3
_geom_angle_publ_flag
C11 Pd P1 91.23(6) . . ?
C11 Pd P2 172.64(6) . . ?
P1 Pd P2 96.12(3) . . ?
C11 Pd I1 84.51(6) . . ?
P1 Pd I1 173.519(17) . . ?
P2 Pd I1 88.14(2) . . ?
C27 P1 C28 102.18(13) . . ?
C27 P1 C21 102.98(12) . . ?
C28 P1 C21 106.39(12) . . ?
C27 P1 Pd 114.49(9) . . ?
C28 P1 Pd 115.47(9) . . ?
C21 P1 Pd 113.90(8) . . ?
C38 P2 C37 102.07(17) . . ?
C38 P2 C31 107.02(13) . . ?
C37 P2 C31 103.12(12) . . ?
C38 P2 Pd 112.91(10) . . ?
C37 P2 Pd 121.37(11) . . ?
C31 P2 Pd 109.15(8) . . ?
C11 N11 C12 110.48(18) . . ?
C11 N11 C10 128.61(19) . . ?
C12 N11 C10 120.71(19) . . ?
C11 N12 C13 111.15(19) . . ?
C11 N12 C14 124.21(19) . . ?
C13 N12 C14 124.62(19) . . ?
C15 N13 C16 108.5(2) . . ?
C15 N13 C14 124.49(19) . . ?
C16 N13 C14 126.7(2) . . ?
C15 N14 C17 107.9(2) . . ?
C15 N14 C18 126.4(2) . . ?
C17 N14 C18 125.52(19) . . ?
N11 C10 C1A 107.9(2) . . ?
N11 C10 C1C 110.6(2) . . ?
C1A C10 C1C 110.6(2) . . ?
N11 C10 C1B 107.8(2) . . ?
C1A C10 C1B 110.8(2) . . ?
C1C C10 C1B 109.1(2) . . ?
N11 C11 N12 104.84(19) . . ?
N11 C11 Pd 133.24(15) . . ?
N12 C11 Pd 121.50(16) . . ?
C13 C12 N11 107.1(2) . . ?
C12 C13 N12 106.4(2) . . ?
N13 C14 N12 110.98(19) . . ?
N14 C15 N13 109.2(2) . . ?
C17 C16 N13 106.8(2) . . ?
C16 C17 N14 107.6(2) . . ?
N14 C18 C1F 107.3(2) . . ?
N14 C18 C1E 107.9(2) . . ?
C1F C18 C1E 111.8(3) . . ?
N14 C18 C1D 107.2(2) . . ?
C1F C18 C1D 111.4(2) . . ?
C1E C18 C1D 111.0(3) . . ?
C22 C21 C26 119.1(2) . . ?
C22 C21 P1 120.21(19) . . ?
C26 C21 P1 120.7(2) . . ?
C23 C22 C21 120.2(3) . . ?
C24 C23 C22 120.3(3) . . ?
C25 C24 C23 119.4(3) . . ?
C24 C25 C26 121.2(3) . . ?
C25 C26 C21 119.8(3) . . ?
C36 C31 C32 119.2(2) . . ?
C36 C31 P2 122.8(2) . . ?
C32 C31 P2 118.0(2) . . ?
C33 C32 C31 120.2(3) . . ?
C32 C33 C34 120.3(3) . . ?
C35 C34 C33 119.8(3) . . ?
C34 C35 C36 120.2(3) . . ?
C31 C36 C35 120.3(3) . . ?
N1S C1S C2S 179.6(5) . . ?
N2S C3S C4S 165(2) . . ?

loop_
_geom_bond_atom_site_label_1
_geom_bond_atom_site_label_2
_geom_bond_distance
_geom_bond_site_symmetry_2
_geom_bond_publ_flag
I1 Pd 2.6526(3) . ?
Pd C11 2.052(2) . ?
Pd P1 2.2778(6) . ?
Pd P2 2.3236(7) . ?
P1 C27 1.813(3) . ?
P1 C28 1.814(2) . ?
P1 C21 1.821(3) . ?
P2 C38 1.811(3) . ?
P2 C37 1.819(3) . ?
P2 C31 1.819(2) . ?
N11 C11 1.347(3) . ?
N11 C12 1.394(3) . ?
N11 C10 1.507(3) . ?
N12 C11 1.360(3) . ?
N12 C13 1.381(3) . ?
N12 C14 1.451(3) . ?
N13 C15 1.329(3) . ?
N13 C16 1.384(3) . ?
N13 C14 1.446(3) . ?
N14 C15 1.322(3) . ?
N14 C17 1.389(3) . ?
N14 C18 1.500(3) . ?
C1A C10 1.517(4) . ?
C1B C10 1.522(4) . ?
C1C C10 1.518(4) . ?
C1D C18 1.524(4) . ?
C1E C18 1.519(4) . ?
C1F C18 1.516(4) . ?
C12 C13 1.345(3) . ?
C16 C17 1.341(4) . ?
C21 C22 1.395(4) . ?
C21 C26 1.395(4) . ?
C22 C23 1.390(4) . ?
C23 C24 1.385(5) . ?
C24 C25 1.375(5) . ?
C25 C26 1.384(4) . ?
C31 C36 1.387(4) . ?
C31 C32 1.394(4) . ?
C32 C33 1.382(4) . ?
C33 C34 1.387(5) . ?
C34 C35 1.376(5) . ?
C35 C36 1.392(4) . ?
N1S C1S 1.128(5) . ?
C1S C2S 1.460(6) . ?
N2S C3S 1.135(11) . ?
C3S C4S 1.468(9) . ?

loop_
_geom_torsion_atom_site_label_1
_geom_torsion_atom_site_label_2
_geom_torsion_atom_site_label_3
_geom_torsion_atom_site_label_4
_geom_torsion
_geom_torsion_site_symmetry_1
_geom_torsion_site_symmetry_2
_geom_torsion_site_symmetry_3
_geom_torsion_site_symmetry_4
_geom_torsion_publ_flag
C11 Pd P1 C27 -1.14(11) . . . . ?
P2 Pd P1 C27 178.55(10) . . . . ?
I1 Pd P1 C27 47.7(2) . . . . ?
C11 Pd P1 C28 117.13(13) . . . . ?
P2 Pd P1 C28 -63.18(12) . . . . ?
I1 Pd P1 C28 165.96(18) . . . . ?
C11 Pd P1 C21 -119.30(10) . . . . ?
P2 Pd P1 C21 60.39(9) . . . . ?
I1 Pd P1 C21 -70.5(2) . . . . ?
C11 Pd P2 C38 59.9(5) . . . . ?
P1 Pd P2 C38 -117.70(12) . . . . ?
I1 Pd P2 C38 57.41(12) . . . . ?
C11 Pd P2 C37 -179(11) . . . . ?
P1 Pd P2 C37 3.87(13) . . . . ?
I1 Pd P2 C37 178.97(13) . . . . ?
C11 Pd P2 C31 -59.0(5) . . . . ?
P1 Pd P2 C31 123.42(9) . . . . ?
I1 Pd P2 C31 -61.48(9) . . . . ?
C11 N11 C10 C1A -102.1(3) . . . . ?
C12 N11 C10 C1A 72.3(3) . . . . ?
C11 N11 C10 C1C 19.0(4) . . . . ?
C12 N11 C10 C1C -166.7(3) . . . . ?
C11 N11 C10 C1B 138.2(2) . . . . ?
C12 N11 C10 C1B -47.4(3) . . . . ?
C12 N11 C11 N12 1.9(3) . . . . ?
C10 N11 C11 N12 176.7(2) . . . . ?
C12 N11 C11 Pd -170.40(19) . . . . ?
C10 N11 C11 Pd 4.4(4) . . . . ?
C13 N12 C11 N11 -1.7(3) . . . . ?
C14 N12 C11 N11 176.6(2) . . . . ?
C13 N12 C11 Pd 171.72(17) . . . . ?
C14 N12 C11 Pd -9.9(3) . . . . ?
P1 Pd C11 N11 -98.8(2) . . . . ?
P2 Pd C11 N11 83.6(5) . . . . ?
I1 Pd C11 N11 86.1(2) . . . . ?
P1 Pd C11 N12 89.93(17) . . . . ?
P2 Pd C11 N12 -87.7(5) . . . . ?
I1 Pd C11 N12 -85.18(17) . . . . ?
C11 N11 C12 C13 -1.4(3) . . . . ?
C10 N11 C12 C13 -176.7(2) . . . . ?
N11 C12 C13 N12 0.3(3) . . . . ?
C11 N12 C13 C12 0.9(3) . . . . ?
C14 N12 C13 C12 -177.5(2) . . . . ?
C15 N13 C14 N12 -75.6(3) . . . . ?
C16 N13 C14 N12 111.8(3) . . . . ?
C11 N12 C14 N13 132.5(2) . . . . ?
C13 N12 C14 N13 -49.4(3) . . . . ?
C17 N14 C15 N13 2.2(3) . . . . ?
C18 N14 C15 N13 178.5(2) . . . . ?
C16 N13 C15 N14 -1.8(3) . . . . ?
C14 N13 C15 N14 -175.6(2) . . . . ?
C15 N13 C16 C17 0.6(3) . . . . ?
C14 N13 C16 C17 174.2(2) . . . . ?
N13 C16 C17 N14 0.7(3) . . . . ?
C15 N14 C17 C16 -1.8(3) . . . . ?
C18 N14 C17 C16 -178.1(3) . . . . ?
C15 N14 C18 C1F 119.9(3) . . . . ?
C17 N14 C18 C1F -64.5(3) . . . . ?
C15 N14 C18 C1E -0.7(4) . . . . ?
C17 N14 C18 C1E 174.9(3) . . . . ?
C15 N14 C18 C1D -120.3(3) . . . . ?
C17 N14 C18 C1D 55.3(3) . . . . ?
C27 P1 C21 C22 -107.6(2) . . . . ?
C28 P1 C21 C22 145.4(2) . . . . ?
Pd P1 C21 C22 17.0(2) . . . . ?
C27 P1 C21 C26 70.1(2) . . . . ?
C28 P1 C21 C26 -36.9(3) . . . . ?
Pd P1 C21 C26 -165.28(19) . . . . ?
C26 C21 C22 C23 -0.6(4) . . . . ?
P1 C21 C22 C23 177.1(2) . . . . ?
C21 C22 C23 C24 0.9(4) . . . . ?
C22 C23 C24 C25 -0.7(5) . . . . ?
C23 C24 C25 C26 0.3(5) . . . . ?
C24 C25 C26 C21 0.0(5) . . . . ?
C22 C21 C26 C25 0.2(4) . . . . ?
P1 C21 C26 C25 -177.6(2) . . . . ?
C38 P2 C31 C36 -2.0(2) . . . . ?
C37 P2 C31 C36 -109.2(2) . . . . ?
Pd P2 C31 C36 120.51(19) . . . . ?
C38 P2 C31 C32 179.2(2) . . . . ?
C37 P2 C31 C32 72.0(2) . . . . ?
Pd P2 C31 C32 -58.3(2) . . . . ?
C36 C31 C32 C33 0.0(4) . . . . ?
P2 C31 C32 C33 178.9(2) . . . . ?
C31 C32 C33 C34 0.5(4) . . . . ?
C32 C33 C34 C35 -0.3(5) . . . . ?
C33 C34 C35 C36 -0.4(5) . . . . ?
C32 C31 C36 C35 -0.7(4) . . . . ?
P2 C31 C36 C35 -179.5(2) . . . . ?
C34 C35 C36 C31 0.9(4) . . . . ?
